data_1503929
loop_
_publ_author_name
'Schneider, Tobias F.'
'Kaschel, Johannes'
'Dittrich, Birger'
'Werz, Daniel B.'

_publ_contact_author
;
Dittrich, Birger, Institute for inorganic chemistry,
Georg-August-University Goettingen, Tammannstr. 4,
D-37077 Goettingen, Germany.
;
_publ_section_title
;
 anti-Oligoannelated THF moieties: synthesis via push-pull-substituted
 cyclopropanes.
;
_journal_issue 11
_journal_name_full 'Organic letters'
_journal_page_first 2317
_journal_page_last 2320
_journal_paper_doi 10.1021/ol900694m
_journal_volume 11
_journal_year 2009
_chemical_formula_moiety 'C16 H16 O7'
_chemical_formula_sum 'C16 H16 O7'
_chemical_formula_weight 320.29
_chemical_name_common all-anti-Heptatetrahydrofuran
_chemical_name_systematic
; 
all-anti-2,3,4-5-Hexakis(tetrahydrofuro)furan 
;
_space_group_IT_number 43
_symmetry_cell_setting orthorhombic
_symmetry_Int_Tables_number 43
_symmetry_space_group_name_Hall 'F 2 -2d'
_symmetry_space_group_name_H-M 'F d d 2'
_atom_sites_solution_hydrogens geom
_atom_sites_solution_primary direct
_atom_sites_solution_secondary difmap
_audit_creation_method SHELXL-97
_cell_angle_alpha 90.00
_cell_angle_beta 90.00
_cell_angle_gamma 90.00
_cell_formula_units_Z 8
_cell_length_a 42.329(8)
_cell_length_b 5.8139(13)
_cell_length_c 11.242(2)
_cell_measurement_reflns_used 5013
_cell_measurement_temperature 100(2)
_cell_measurement_theta_max 140.406
_cell_measurement_theta_min 8.356
_cell_volume 2766.6(9)
_computing_cell_refinement 'SATIN ,Bruker AXS'
_computing_data_collection 'Bruker AXS Apex II suite'
_computing_data_reduction 'SADABS, Bruker AXS'
_computing_structure_refinement 'SHELXL-97 (Sheldrick, 2008)'
_computing_structure_solution 'SHELXS-97 (Sheldrick, 2008)'
_diffrn_ambient_temperature 100(2)
_diffrn_measured_fraction_theta_full 0.964
_diffrn_measured_fraction_theta_max 0.964
_diffrn_measurement_device_type 'BRUKER AXS SMART 6000'
_diffrn_measurement_method '\w and \f scans'
_diffrn_orient_matrix_UB_11 -0.1424873
_diffrn_orient_matrix_UB_12 -0.0118960
_diffrn_orient_matrix_UB_13 0.0128501
_diffrn_orient_matrix_UB_21 0.0946658
_diffrn_orient_matrix_UB_22 -0.0012365
_diffrn_orient_matrix_UB_23 0.0197217
_diffrn_orient_matrix_UB_31 -0.0179027
_diffrn_orient_matrix_UB_32 0.0881416
_diffrn_orient_matrix_UB_33 0.0020110
_diffrn_radiation_monochromator 'multilayer optics'
_diffrn_radiation_source 'rotating anode with mirror optics'
_diffrn_radiation_type CuK\a
_diffrn_radiation_wavelength 1.54178
_diffrn_reflns_av_R_equivalents 0.0518
_diffrn_reflns_av_sigmaI/netI 0.0402
_diffrn_reflns_limit_h_max 51
_diffrn_reflns_limit_h_min 0
_diffrn_reflns_limit_k_max 6
_diffrn_reflns_limit_k_min 0
_diffrn_reflns_limit_l_max 13
_diffrn_reflns_limit_l_min 0
_diffrn_reflns_number 677
_diffrn_reflns_theta_full 70.54
_diffrn_reflns_theta_max 70.54
_diffrn_reflns_theta_min 4.18
_exptl_absorpt_coefficient_mu 1.034
_exptl_absorpt_correction_T_max 0.984
_exptl_absorpt_correction_T_min 0.725
_exptl_absorpt_correction_type empirical
_exptl_absorpt_process_details
;
SADABS version 2008/1, Bruker AXS, 2008.
;
_exptl_crystal_colour colorless
_exptl_crystal_density_diffrn 1.5379
_exptl_crystal_density_method 'not measured'
_exptl_crystal_description plate
_exptl_crystal_F_000 1344
_exptl_crystal_size_max 0.23
_exptl_crystal_size_mid 0.12
_exptl_crystal_size_min 0.02
_refine_diff_density_max 0.362
_refine_diff_density_min -0.289
_refine_diff_density_rms 0.074
_refine_ls_abs_structure_details
;
Flack parameter Flack H D (1983), Acta Cryst. A39, 876-881,
is inconclusive, data were therefore merged. 
The chirality of the molecule was verified.
;
_refine_ls_extinction_coef 0.0
_refine_ls_extinction_method none
_refine_ls_goodness_of_fit_ref 1.189
_refine_ls_hydrogen_treatment constr
_refine_ls_matrix_type full
_refine_ls_number_parameters 105
_refine_ls_number_reflns 677
_refine_ls_number_restraints 1
_refine_ls_restrained_S_all 1.188
_refine_ls_R_factor_all 0.0630
_refine_ls_R_factor_gt 0.0612
_refine_ls_shift/su_max 0.000
_refine_ls_shift/su_mean 0.000
_refine_ls_structure_factor_coef Fsqd
_refine_ls_weighting_details 'calc w=1/[\s^2^(Fo^2^)+(0.0687P)^2^+20.0539P] where P=(Fo^2^+2Fc^2^)/3'
_refine_ls_weighting_scheme calc
_refine_ls_wR_factor_gt 0.1711
_refine_ls_wR_factor_ref 0.1720
_reflns_number_gt 643
_reflns_number_total 677
_reflns_threshold_expression >2sigma(I)
_cod_data_source_file ol900694m_si_002.cif
_cod_data_source_block hepta
_cod_database_code 1503929

loop_
_symmetry_equiv_pos_as_xyz
'x, y, z'
'-x, -y, z'
'x+1/4, -y+1/4, z+1/4'
'-x+1/4, y+1/4, z+1/4'
'x, y+1/2, z+1/2'
'-x, -y+1/2, z+1/2'
'x+1/4, -y+3/4, z+3/4'
'-x+1/4, y+3/4, z+3/4'
'x+1/2, y, z+1/2'
'-x+1/2, -y, z+1/2'
'x+3/4, -y+1/4, z+3/4'
'-x+3/4, y+1/4, z+3/4'
'x+1/2, y+1/2, z'
'-x+1/2, -y+1/2, z'
'x+3/4, -y+3/4, z+1/4'
'-x+3/4, y+3/4, z+1/4'

loop_
_atom_site_label
_atom_site_type_symbol
_atom_site_fract_x
_atom_site_fract_y
_atom_site_fract_z
_atom_site_U_iso_or_equiv
_atom_site_adp_type
_atom_site_occupancy
_atom_site_symmetry_multiplicity
_atom_site_calc_flag
_atom_site_refinement_flags
O1 O 0.09229(10) 0.5030(8) 0.4432(4) 0.0380(11) Uani 1 1 d .
O2 O 0.06055(10) 0.5213(7) 0.2726(4) 0.0358(11) Uani 1 1 d .
O3 O 0.03401(10) 0.6982(8) 0.1189(4) 0.0373(11) Uani 1 1 d .
O4 O 0.0000 1.0000 0.0836(6) 0.0371(15) Uani 1 2 d S
C1 C 0.10864(15) 0.7060(12) 0.4545(7) 0.0388(15) Uani 1 1 d .
H1 H 0.1306 0.7095 0.4718 0.047 Uiso 1 1 calc R
C2 C 0.09215(15) 0.8941(13) 0.4401(6) 0.0396(16) Uani 1 1 d .
H2 H 0.1001 1.0467 0.4449 0.048 Uiso 1 1 calc R
C3 C 0.06187(15) 0.5696(12) 0.3974(6) 0.0371(15) Uani 1 1 d .
H3 H 0.0446 0.4859 0.4402 0.045 Uiso 1 1 calc R
C4 C 0.05839(15) 0.8274(12) 0.4144(6) 0.0359(15) Uani 1 1 d .
H4 H 0.0440 0.8660 0.4820 0.043 Uiso 1 1 calc R
C5 C 0.05743(13) 0.7289(12) 0.2081(6) 0.0364(15) Uani 1 1 d .
H5 H 0.0781 0.7763 0.1724 0.044 Uiso 1 1 calc R
C6 C 0.04535(14) 0.9098(11) 0.2950(6) 0.0330(13) Uani 1 1 d .
H6 H 0.0529 1.0676 0.2743 0.040 Uiso 1 1 calc R
C7 C 0.00527(14) 0.8036(11) 0.1535(6) 0.0337(15) Uani 1 1 d .
H7 H -0.0128 0.6933 0.1465 0.040 Uiso 1 1 calc R
C8 C 0.00903(13) 0.8870(10) 0.2827(6) 0.0315(13) Uani 1 1 d .
H8 H 0.0001 0.7747 0.3410 0.038 Uiso 1 1 calc R

loop_
_atom_site_aniso_label
_atom_site_aniso_U_11
_atom_site_aniso_U_22
_atom_site_aniso_U_33
_atom_site_aniso_U_23
_atom_site_aniso_U_13
_atom_site_aniso_U_12
O1 0.031(2) 0.046(3) 0.037(3) -0.001(2) -0.0041(19) 0.006(2)
O2 0.035(2) 0.038(2) 0.035(2) -0.003(2) -0.0005(19) 0.0018(18)
O3 0.030(2) 0.050(3) 0.032(2) -0.007(2) -0.0015(17) 0.0043(19)
O4 0.038(3) 0.037(4) 0.036(4) 0.000 0.000 0.006(3)
C1 0.029(3) 0.050(4) 0.037(4) -0.009(3) -0.003(2) 0.002(3)
C2 0.034(3) 0.047(4) 0.037(4) -0.012(3) -0.004(3) -0.003(3)
C3 0.030(3) 0.051(4) 0.029(3) 0.006(3) -0.002(2) 0.002(3)
C4 0.028(3) 0.046(4) 0.033(3) 0.008(3) 0.002(2) 0.003(3)
C5 0.027(3) 0.051(4) 0.032(3) -0.008(3) 0.000(3) -0.002(3)
C6 0.025(3) 0.033(3) 0.040(3) -0.002(3) -0.002(2) 0.001(2)
C7 0.028(3) 0.033(4) 0.040(4) -0.007(3) 0.000(3) -0.001(2)
C8 0.026(3) 0.033(3) 0.035(3) 0.004(3) 0.000(2) 0.000(2)

loop_
_atom_type_symbol
_atom_type_description
_atom_type_scat_dispersion_real
_atom_type_scat_dispersion_imag
_atom_type_scat_source
C C 0.0181 0.0091 'International Tables Vol C Tables 4.2.6.8 and 6.1.1.4'
H H 0.0000 0.0000 'International Tables Vol C Tables 4.2.6.8 and 6.1.1.4'
O O 0.0492 0.0322 'International Tables Vol C Tables 4.2.6.8 and 6.1.1.4'

loop_
_geom_angle_atom_site_label_1
_geom_angle_atom_site_label_2
_geom_angle_atom_site_label_3
_geom_angle
C1 O1 C3 104.6(5)
C5 O2 C3 109.8(5)
C7 O3 C5 110.5(5)
C2 C1 O1 116.0(6)
C1 C2 C4 108.4(6)
O2 C3 O1 109.4(5)
O2 C3 C4 108.3(5)
O1 C3 C4 107.9(6)
C2 C4 C3 100.7(5)
C2 C4 C6 115.4(5)
C3 C4 C6 103.5(5)
O2 C5 O3 108.7(5)
O2 C5 C6 107.0(5)
O3 C5 C6 107.7(5)
C5 C6 C4 103.0(5)
C5 C6 C8 102.5(5)
C4 C6 C8 114.2(5)
O4 C7 O3 109.5(5)
O4 C7 C8 106.8(5)
O3 C7 C8 107.9(5)
C7 C8 C6 102.4(5)

loop_
_geom_bond_atom_site_label_1
_geom_bond_atom_site_label_2
_geom_bond_distance
O1 C1 1.374(8)
O1 C3 1.440(7)
O2 C5 1.414(8)
O2 C3 1.431(8)
O3 C7 1.417(8)
O3 C5 1.421(8)
O4 C7 1.404(8)
C1 C2 1.307(10)
C2 C4 1.509(8)
C3 C4 1.519(10)
C4 C6 1.528(9)
C5 C6 1.524(9)
C6 C8 1.549(7)
C7 C8 1.539(10)
